data_2212325
loop_
_publ_author_name
'Suresh, P.'
'Babu Varghese'
'Varadarajan, T. K.'
'Viswanathan, B.'

_publ_section_title 2,4,6-Tris{[(<i>S</i>)-1-hydroxy-3-methylbutan-2-ylamino]methylene}cyclohexane-1,3,5-trione
_journal_coeditor_code OM2086
_journal_issue 2
_journal_name_full 'Acta Crystallographica Section E'
_journal_page_first o984
_journal_page_last o986
_journal_paper_doi 10.1107/S1600536807001754
_journal_volume 63
_journal_year 2007
_chemical_formula_iupac 'C24 H39 N3 O6'
_chemical_formula_moiety 'C24 H39 N3 O6'
_chemical_formula_sum 'C24 H39 N3 O6'
_chemical_formula_weight 465.58
_chemical_name_systematic
;
2,4,6-Tris{[(S)-1-hydroxy-3-methylbutan-2-ylamino]methylene}cyclohexane-
1,3,5-trione
;
_space_group_IT_number 4
_symmetry_cell_setting monoclinic
_symmetry_space_group_name_Hall 'P 2yb'
_symmetry_space_group_name_H-M 'P 1 21 1'
_atom_sites_solution_hydrogens geom
_atom_sites_solution_primary direct
_atom_sites_solution_secondary difmap
_audit_creation_method SHELXL-97
_cell_angle_alpha 90.00
_cell_angle_beta 110.190(5)
_cell_angle_gamma 90.00
_cell_formula_units_Z 4
_cell_length_a 16.7989(12)
_cell_length_b 11.2993(14)
_cell_length_c 16.9258(12)
_cell_measurement_reflns_used 25
_cell_measurement_temperature 293(2)
_cell_measurement_theta_max 30
_cell_measurement_theta_min 20
_cell_volume 3015.4(5)
_computing_cell_refinement 'CAD-4 Software'
_computing_data_collection 'CAD-4 Software (Enraf--Nonius, 1989)'
_computing_data_reduction 'XCAD4 (Harms & Wocadlo, 1995)'
_computing_molecular_graphics 'ORTEP-32 (Farrugia, 1997)'
_computing_publication_material SHELXL97
_computing_structure_refinement 'SHELXL97 (Sheldrick, 1997)'
_computing_structure_solution 'SIR92 (Altomare <i>et al.</i>,  1993)'
_diffrn_ambient_temperature 293(2)
_diffrn_measured_fraction_theta_full 1.000
_diffrn_measured_fraction_theta_max 1.000
_diffrn_measurement_device_type 'Enraf--Nonius CAD-4'
_diffrn_measurement_method \w--2\q
_diffrn_radiation_monochromator graphite
_diffrn_radiation_source 'fine-focus sealed tube'
_diffrn_radiation_type CuK\a
_diffrn_radiation_wavelength 1.54180
_diffrn_reflns_av_R_equivalents 0.0532
_diffrn_reflns_av_sigmaI/netI 0.0284
_diffrn_reflns_limit_h_max 20
_diffrn_reflns_limit_h_min 0
_diffrn_reflns_limit_k_max 0
_diffrn_reflns_limit_k_min -13
_diffrn_reflns_limit_l_max 19
_diffrn_reflns_limit_l_min -20
_diffrn_reflns_number 5998
_diffrn_reflns_theta_full 67.96
_diffrn_reflns_theta_max 67.96
_diffrn_reflns_theta_min 2.78
_diffrn_standards_decay_% 0
_diffrn_standards_interval_time '1 hour'
_diffrn_standards_number 2
_exptl_absorpt_coefficient_mu 0.600
_exptl_absorpt_correction_T_max 0.9980
_exptl_absorpt_correction_T_min 0.9640
_exptl_absorpt_correction_type psi-scan
_exptl_absorpt_process_details '(North <i>et al.</i>,  1968)'
_exptl_crystal_colour 'dark yellow'
_exptl_crystal_density_diffrn 1.026
_exptl_crystal_density_method 'not measured'
_exptl_crystal_description 'rectangular block'
_exptl_crystal_F_000 1008
_exptl_crystal_size_max 0.4
_exptl_crystal_size_mid 0.3
_exptl_crystal_size_min 0.3
_refine_diff_density_max 0.420
_refine_diff_density_min -0.284
_refine_ls_extinction_coef 0.00035(15)
_refine_ls_extinction_expression Fc^*^=kFc[1+0.001xFc^2^\l^3^/sin(2\q)]^-1/4^
_refine_ls_extinction_method SHELXL97
_refine_ls_goodness_of_fit_ref 1.041
_refine_ls_hydrogen_treatment mixed
_refine_ls_matrix_type full
_refine_ls_number_parameters 621
_refine_ls_number_reflns 5791
_refine_ls_number_restraints 24
_refine_ls_restrained_S_all 1.045
_refine_ls_R_factor_all 0.0918
_refine_ls_R_factor_gt 0.0662
_refine_ls_shift/su_max 0.000
_refine_ls_shift/su_mean 0.000
_refine_ls_structure_factor_coef Fsqd
_refine_ls_weighting_details 'calc w=1/[\s^2^(Fo^2^)+(0.1452P)^2^] where P=(Fo^2^+2Fc^2^)/3'
_refine_ls_weighting_scheme calc
_refine_ls_wR_factor_gt 0.1862
_refine_ls_wR_factor_ref 0.2023
_reflns_number_gt 3817
_reflns_number_total 5791
_reflns_threshold_expression I>2\s(I)
_cod_data_source_file om2086.cif
_cod_data_source_block I
_cod_original_sg_symbol_H-M 'P 21'
_cod_database_code 2212325
_cod_database_fobs_code 2212325

loop_
_symmetry_equiv_pos_as_xyz
'x, y, z'
'-x, y+1/2, -z'

loop_
_atom_site_type_symbol
_atom_site_label
_atom_site_fract_x
_atom_site_fract_y
_atom_site_fract_z
_atom_site_U_iso_or_equiv
_atom_site_adp_type
_atom_site_calc_flag
_atom_site_refinement_flags
_atom_site_occupancy
_atom_site_disorder_assembly
_atom_site_disorder_group
C C1 0.8566(3) 0.1964(5) 0.2800(3) 0.0504(9) Uani d . 1 . .
C C2 0.8297(2) 0.1532(5) 0.1932(2) 0.0504(9) Uani d . 1 . .
C C3 0.7476(2) 0.1805(5) 0.1328(3) 0.0507(9) Uani d . 1 . .
C C4 0.6904(3) 0.2531(5) 0.1612(3) 0.0549(10) Uani d . 1 . .
C C5 0.7165(3) 0.2998(6) 0.2450(3) 0.0583(10) Uani d . 1 . .
C C6 0.7998(3) 0.2707(6) 0.3040(3) 0.0553(10) Uani d . 1 . .
C C7 0.8872(3) 0.0845(6) 0.1705(3) 0.0548(10) Uani d . 1 . .
H H7 0.9392 0.0702 0.2124 0.066 Uiso calc R 1 . .
C C8 0.9415(3) -0.0249(6) 0.0748(3) 0.0582(10) Uani d . 1 . .
H H8 0.9844 -0.0516 0.1274 0.070 Uiso calc R 1 . .
C C9 0.9848(3) 0.0603(6) 0.0333(3) 0.0713(13) Uani d . 1 . .
H H9A 1.0264 0.0174 0.0164 0.086 Uiso calc R 1 . .
H H9B 0.9430 0.0926 -0.0171 0.086 Uiso calc R 1 . .
C C10 0.9073(3) -0.1340(6) 0.0216(3) 0.0751(14) Uani d . 1 . .
H H10 0.9554 -0.1725 0.0119 0.090 Uiso calc R 1 . .
C C11 0.8715(6) -0.2216(7) 0.0671(5) 0.111(2) Uani d . 1 . .
H H11A 0.8503 -0.2892 0.0318 0.134 Uiso calc R 1 . .
H H11B 0.8260 -0.1854 0.0805 0.134 Uiso calc R 1 . .
H H11C 0.9151 -0.2461 0.1180 0.134 Uiso calc R 1 . .
C C12 0.8421(4) -0.1061(8) -0.0644(4) 0.0950(19) Uani d . 1 . .
H H12A 0.8231 -0.1784 -0.0949 0.114 Uiso calc R 1 . .
H H12B 0.8674 -0.0564 -0.0952 0.114 Uiso calc R 1 . .
H H12C 0.7947 -0.0659 -0.0573 0.114 Uiso calc R 1 . .
C C13 0.6104(3) 0.2786(6) 0.1026(3) 0.0624(11) Uani d . 1 . .
H H13 0.5970 0.2473 0.0488 0.075 Uiso calc R 1 . .
C C14 0.4715(3) 0.3766(7) 0.0579(4) 0.0845(17) Uani d . 1 . .
H H14 0.4592 0.3243 0.0090 0.101 Uiso calc R 1 . .
C C15 0.4781(4) 0.5040(8) 0.0282(5) 0.101(2) Uani d . 1 . .
H H15A 0.4231 0.5286 -0.0104 0.121 Uiso calc R 1 . .
H H15B 0.4936 0.5567 0.0763 0.121 Uiso calc R 1 . .
C C16 0.4016(4) 0.3638(9) 0.0922(5) 0.101(2) Uani d . 1 . .
H H16 0.3515 0.4018 0.0519 0.122 Uiso calc R 1 . .
C C17 0.4181(5) 0.4239(10) 0.1762(6) 0.122(3) Uani d . 1 . .
H H17A 0.3705 0.4117 0.1943 0.147 Uiso calc R 1 . .
H H17B 0.4261 0.5072 0.1706 0.147 Uiso calc R 1 . .
H H17C 0.4681 0.3909 0.2171 0.147 Uiso calc R 1 . .
C C18 0.3800(6) 0.2315(10) 0.0951(7) 0.143(3) Uani d . 1 . .
H H18A 0.3348 0.2233 0.1171 0.172 Uiso calc R 1 . .
H H18B 0.4292 0.1900 0.1307 0.172 Uiso calc R 1 . .
H H18C 0.3628 0.1990 0.0393 0.172 Uiso calc R 1 . .
C C19 0.8243(3) 0.3202(6) 0.3838(3) 0.0594(11) Uani d . 1 . .
H H19 0.7847 0.3681 0.3953 0.071 Uiso calc R 1 . .
C C20 0.9222(3) 0.3645(6) 0.5265(3) 0.0692(12) Uani d . 1 . .
H H20 0.8723 0.4035 0.5320 0.083 Uiso calc R 1 . .
C C21 0.9868(4) 0.4590(7) 0.5310(3) 0.0833(16) Uani d . 1 . .
H H21A 1.0110 0.4876 0.5884 0.100 Uiso calc R 1 . .
H H21B 1.0323 0.4254 0.5152 0.100 Uiso calc R 1 . .
C C22 0.9524(4) 0.2713(7) 0.5964(3) 0.0810(15) Uani d . 1 . .
H H22 0.9989 0.2268 0.5879 0.097 Uiso calc R 1 . .
C C23 0.8811(5) 0.1841(9) 0.5906(5) 0.111(2) Uani d . 1 . .
H H23A 0.9011 0.1259 0.6344 0.133 Uiso calc R 1 . .
H H23B 0.8633 0.1455 0.5368 0.133 Uiso calc R 1 . .
H H23C 0.8340 0.2260 0.5971 0.133 Uiso calc R 1 . .
C C24 0.9855(5) 0.3255(9) 0.6838(4) 0.112(2) Uani d . 1 . .
H H24A 1.0044 0.2638 0.7250 0.134 Uiso calc R 1 . .
H H24B 0.9410 0.3697 0.6936 0.134 Uiso calc R 1 . .
H H24C 1.0320 0.3774 0.6880 0.134 Uiso calc R 1 . .
C C25 0.8898(3) 0.4025(6) 0.1088(3) 0.0558(10) Uani d . 1 . .
C C26 0.9401(3) 0.4206(6) 0.1952(3) 0.0552(10) Uani d . 1 . .
C C27 0.9106(3) 0.4902(6) 0.2501(3) 0.0588(10) Uani d . 1 . .
C C28 0.8282(3) 0.5442(6) 0.2172(3) 0.0610(11) Uani d . 1 . .
C C29 0.7733(3) 0.5255(6) 0.1305(3) 0.0612(11) Uani d . 1 . .
C C30 0.8053(3) 0.4556(6) 0.0766(3) 0.0571(10) Uani d . 1 . .
C C31 1.0186(3) 0.3623(6) 0.2258(3) 0.0595(10) Uani d . 1 . .
H H31 1.0355 0.3213 0.1866 0.071 Uiso calc R 1 . .
C C32 1.1491(3) 0.2899(7) 0.3360(3) 0.0770(14) Uani d . 1 . .
H H32 1.1584 0.2533 0.2874 0.092 Uiso calc R 1 . .
C C33 1.1364(4) 0.1915(7) 0.3904(4) 0.0846(16) Uani d . 1 . .
H H33A 1.0884 0.1432 0.3583 0.101 Uiso calc R 1 . .
H H33B 1.1864 0.1415 0.4091 0.101 Uiso calc R 1 . .
C C34 1.2243(3) 0.3710(8) 0.3781(4) 0.0948(19) Uani d . 1 . .
H H34 1.2098 0.4164 0.4205 0.114 Uiso calc R 1 . .
C C35 1.2345(5) 0.4595(10) 0.3161(6) 0.130(3) Uani d . 1 . .
H H35A 1.2816 0.5105 0.3437 0.156 Uiso calc R 1 . .
H H35B 1.1837 0.5059 0.2942 0.156 Uiso calc R 1 . .
H H35C 1.2447 0.4187 0.2707 0.156 Uiso calc R 1 . .
C C36 1.3018(5) 0.2975(13) 0.4257(7) 0.167(5) Uani d . 1 . .
H H36A 1.3489 0.3490 0.4523 0.201 Uiso calc R 1 . .
H H36B 1.3156 0.2461 0.3871 0.201 Uiso calc R 1 . .
H H36C 1.2899 0.2509 0.4677 0.201 Uiso calc R 1 . .
C C37 0.8004(3) 0.6100(6) 0.2727(3) 0.0699(13) Uani d . 1 B .
H H37 0.8378 0.6199 0.3274 0.084 Uiso calc R 1 . .
C C38 0.6929(4) 0.7244(7) 0.3099(4) 0.0897(17) Uani d . 1 B .
H H38 0.7407 0.7335 0.3627 0.108 Uiso calc R 1 . .
C C39 0.6274(6) 0.6490(4) 0.3293(5) 0.130(3) Uani d D 1 . .
H H39A 0.5990 0.6955 0.3599 0.156 Uiso calc R 1 A 1
H H39B 0.5851 0.6220 0.2773 0.156 Uiso calc R 1 A 1
C C40 0.6652(5) 0.8440(8) 0.2788(6) 0.122(3) Uani d D 1 . .
H H40 0.6408 0.8779 0.3186 0.146 Uiso calc R 1 B .
C C41 0.5973(7) 0.8467(14) 0.1970(7) 0.188(5) Uani d DU 1 B .
H H41A 0.5528 0.7939 0.1977 0.225 Uiso calc R 1 . .
H H41B 0.6192 0.8222 0.1541 0.225 Uiso calc R 1 . .
H H41C 0.5753 0.9256 0.1853 0.225 Uiso calc R 1 . .
C C42 0.7411(8) 0.9227(14) 0.2843(9) 0.219(6) Uani d DU 1 B .
H H42A 0.7221 1.0026 0.2701 0.262 Uiso calc R 1 . .
H H42B 0.7673 0.8944 0.2457 0.262 Uiso calc R 1 . .
H H42C 0.7814 0.9204 0.3405 0.262 Uiso calc R 1 . .
C C43 0.7536(3) 0.4385(6) -0.0046(3) 0.0641(11) Uani d . 1 . .
H H43 0.7007 0.4748 -0.0209 0.077 Uiso calc R 1 . .
C C44 0.7125(4) 0.3505(7) -0.1464(3) 0.0810(15) Uani d . 1 . .
H H44 0.6653 0.4066 -0.1587 0.097 Uiso calc R 1 . .
C C45 0.6764(4) 0.2278(8) -0.1494(4) 0.100(2) Uani d . 1 . .
H H45A 0.6417 0.2092 -0.2069 0.120 Uiso calc R 1 . .
H H45B 0.7226 0.1711 -0.1315 0.120 Uiso calc R 1 . .
C C46 0.7557(6) 0.3705(10) -0.2108(4) 0.116(3) Uani d . 1 . .
H H46 0.7150 0.3480 -0.2658 0.139 Uiso calc R 1 . .
C C47 0.7777(8) 0.4997(13) -0.2164(6) 0.173(5) Uani d . 1 . .
H H47A 0.8045 0.5087 -0.2578 0.208 Uiso calc R 1 . .
H H47B 0.8157 0.5258 -0.1626 0.208 Uiso calc R 1 . .
H H47C 0.7268 0.5463 -0.2323 0.208 Uiso calc R 1 . .
C C48 0.8304(9) 0.2878(15) -0.1921(8) 0.194(6) Uani d . 1 . .
H H48A 0.8580 0.3001 -0.2326 0.233 Uiso calc R 1 . .
H H48B 0.8110 0.2074 -0.1954 0.233 Uiso calc R 1 . .
H H48C 0.8697 0.3032 -0.1366 0.233 Uiso calc R 1 . .
N N1 0.8759(2) 0.0380(5) 0.0970(2) 0.0580(9) Uani d D 1 . .
N N2 0.5537(3) 0.3427(6) 0.1181(3) 0.0797(12) Uani d D 1 . .
N N3 0.8957(3) 0.3070(5) 0.4434(2) 0.0653(10) Uani d D 1 . .
N N4 1.0705(2) 0.3597(6) 0.3041(2) 0.0674(10) Uani d D 1 . .
N N5 0.7244(3) 0.6593(6) 0.2525(3) 0.0839(13) Uani d D 1 . .
N N6 0.7706(3) 0.3759(6) -0.0623(3) 0.0720(11) Uani d D 1 . .
O O1 0.92826(19) 0.1697(5) 0.33084(18) 0.0660(8) Uani d . 1 . .
O O2 0.72580(18) 0.1435(5) 0.05807(18) 0.0640(8) Uani d . 1 . .
O O3 0.6666(2) 0.3661(5) 0.2669(2) 0.0758(10) Uani d . 1 . .
O O4 1.0255(2) 0.1541(5) 0.0871(3) 0.0849(10) Uani d . 1 . .
H H4 0.9908 0.1899 0.1022 0.102 Uiso calc R 1 . .
O O5 0.5388(3) 0.5144(7) -0.0125(3) 0.130(2) Uani d . 1 . .
H H5 0.5856 0.4951 0.0202 0.156 Uiso calc R 1 . .
O O6 0.9502(3) 0.5547(5) 0.4771(2) 0.1006(13) Uani d . 1 . .
H H6 0.9295 0.5306 0.4285 0.121 Uiso calc R 1 . .
O O7 0.9162(2) 0.3404(5) 0.06022(19) 0.0657(8) Uani d . 1 . .
O O8 0.9570(2) 0.5022(5) 0.3268(2) 0.0755(10) Uani d . 1 . .
O O9 0.7009(2) 0.5697(5) 0.1033(2) 0.0820(10) Uani d . 1 . .
O O10 1.1212(3) 0.2414(6) 0.4622(3) 0.1057(14) Uani d . 1 . .
H H10A 1.1140 0.1879 0.4918 0.127 Uiso calc R 1 . .
O O11 0.6680(7) 0.5509(7) 0.3782(5) 0.121(4) Uiso d PD 0.70(2) B 1
H H11 0.6782 0.5011 0.3477 0.145 Uiso calc PR 0.70(2) B 1
O O11' 0.6164(17) 0.5329(7) 0.3542(13) 0.118(8) Uiso d PD 0.30(2) B 2
H H11' 0.6461 0.4873 0.3389 0.142 Uiso calc PR 0.30(2) B 2
O O12 0.6274(3) 0.2173(7) -0.0978(3) 0.1139(17) Uani d . 1 . .
H H12 0.6567 0.2325 -0.0491 0.137 Uiso calc R 1 . .
H H1N 0.8271(16) 0.043(6) 0.062(3) 0.087(19) Uiso d D 1 . .
H H2N 0.571(3) 0.369(5) 0.1668(16) 0.079(18) Uiso d D 1 . .
H H3N 0.9366(18) 0.271(4) 0.439(3) 0.043(11) Uiso d D 1 . .
H H4N 1.064(4) 0.403(4) 0.341(3) 0.077(17) Uiso d D 1 . .
H H5N 0.687(3) 0.649(5) 0.2059(17) 0.073(17) Uiso d D 1 . .
H H6N 0.8160(19) 0.339(4) -0.050(3) 0.063(15) Uiso d D 1 . .

loop_
_atom_site_aniso_label
_atom_site_aniso_U_11
_atom_site_aniso_U_22
_atom_site_aniso_U_33
_atom_site_aniso_U_12
_atom_site_aniso_U_13
_atom_site_aniso_U_23
C1 0.049(2) 0.050(2) 0.051(2) -0.0015(18) 0.0157(17) 0.0028(18)
C2 0.054(2) 0.051(2) 0.050(2) -0.0013(19) 0.0216(17) 0.0001(18)
C3 0.047(2) 0.050(2) 0.055(2) -0.0026(18) 0.0177(17) -0.0011(19)
C4 0.052(2) 0.057(2) 0.058(2) -0.001(2) 0.0218(18) -0.003(2)
C5 0.056(2) 0.060(3) 0.061(2) 0.002(2) 0.023(2) -0.003(2)
C6 0.057(2) 0.060(2) 0.051(2) 0.002(2) 0.0202(18) -0.0013(19)
C7 0.046(2) 0.066(3) 0.051(2) 0.0017(19) 0.0149(17) 0.002(2)
C8 0.055(2) 0.060(3) 0.062(2) 0.006(2) 0.0221(19) 0.003(2)
C9 0.069(3) 0.076(3) 0.077(3) -0.002(3) 0.035(2) -0.006(3)
C10 0.082(3) 0.069(3) 0.081(3) 0.001(3) 0.036(3) -0.016(3)
C11 0.158(7) 0.070(4) 0.108(5) -0.021(4) 0.050(5) -0.010(4)
C12 0.094(4) 0.107(5) 0.080(3) -0.016(4) 0.025(3) -0.029(4)
C13 0.053(2) 0.067(3) 0.066(2) 0.002(2) 0.018(2) -0.005(2)
C14 0.050(2) 0.103(5) 0.089(4) 0.010(3) 0.008(2) -0.001(3)
C15 0.071(3) 0.111(5) 0.119(5) 0.024(3) 0.030(3) 0.029(4)
C16 0.066(3) 0.113(5) 0.121(5) 0.011(4) 0.026(3) -0.005(4)
C17 0.095(4) 0.132(7) 0.152(7) 0.020(5) 0.058(5) -0.007(6)
C18 0.123(6) 0.117(7) 0.189(9) -0.019(5) 0.054(6) -0.009(7)
C19 0.061(2) 0.064(3) 0.053(2) 0.006(2) 0.020(2) -0.004(2)
C20 0.080(3) 0.071(3) 0.054(2) 0.006(3) 0.020(2) -0.010(2)
C21 0.110(4) 0.078(4) 0.059(3) -0.013(3) 0.026(3) -0.015(3)
C22 0.094(4) 0.081(4) 0.065(3) 0.006(3) 0.024(3) -0.002(3)
C23 0.125(5) 0.108(5) 0.094(4) 0.000(5) 0.032(4) 0.018(4)
C24 0.151(6) 0.117(6) 0.060(3) -0.002(5) 0.027(4) -0.003(4)
C25 0.060(2) 0.061(3) 0.051(2) -0.004(2) 0.0248(19) -0.001(2)
C26 0.055(2) 0.061(3) 0.050(2) -0.007(2) 0.0190(18) 0.0049(19)
C27 0.064(2) 0.061(3) 0.053(2) -0.005(2) 0.022(2) -0.001(2)
C28 0.069(3) 0.056(3) 0.062(2) -0.001(2) 0.028(2) -0.001(2)
C29 0.060(3) 0.062(3) 0.063(3) 0.001(2) 0.021(2) 0.003(2)
C30 0.061(2) 0.058(3) 0.052(2) -0.006(2) 0.0196(19) 0.0012(19)
C31 0.063(2) 0.061(3) 0.054(2) -0.004(2) 0.0195(19) 0.002(2)
C32 0.070(3) 0.089(4) 0.067(3) 0.007(3) 0.017(2) -0.003(3)
C33 0.083(3) 0.083(4) 0.077(3) 0.006(3) 0.013(3) 0.005(3)
C34 0.067(3) 0.117(5) 0.094(4) -0.004(3) 0.020(3) 0.005(4)
C35 0.099(5) 0.153(8) 0.143(7) -0.037(5) 0.046(5) 0.013(6)
C36 0.074(4) 0.181(11) 0.208(10) -0.004(6) 0.001(5) 0.006(9)
C37 0.077(3) 0.069(3) 0.070(3) 0.000(3) 0.034(2) -0.009(2)
C38 0.096(4) 0.091(4) 0.092(4) 0.015(3) 0.046(3) -0.017(3)
C39 0.141(6) 0.133(8) 0.141(7) 0.017(6) 0.081(6) -0.021(6)
C40 0.150(7) 0.091(5) 0.150(7) 0.032(5) 0.083(6) 0.023(5)
C41 0.213(8) 0.181(8) 0.162(7) 0.048(8) 0.054(7) 0.023(7)
C42 0.241(10) 0.204(10) 0.241(10) -0.010(8) 0.121(8) -0.005(8)
C43 0.066(3) 0.065(3) 0.062(3) -0.002(2) 0.023(2) 0.001(2)
C44 0.084(3) 0.095(4) 0.054(2) -0.017(3) 0.011(2) -0.004(3)
C45 0.103(4) 0.117(5) 0.069(3) -0.034(4) 0.017(3) -0.008(3)
C46 0.134(6) 0.154(8) 0.062(3) -0.047(6) 0.036(4) -0.014(4)
C47 0.194(10) 0.195(12) 0.114(6) -0.088(9) 0.031(6) 0.038(7)
C48 0.240(13) 0.224(15) 0.189(11) -0.059(13) 0.163(11) -0.058(11)
N1 0.054(2) 0.068(2) 0.0530(19) 0.0026(19) 0.0196(17) -0.0045(18)
N2 0.061(2) 0.097(3) 0.075(3) 0.017(2) 0.016(2) -0.009(3)
N3 0.072(3) 0.067(3) 0.055(2) 0.010(2) 0.0205(19) -0.0089(18)
N4 0.062(2) 0.081(3) 0.056(2) 0.005(2) 0.0164(18) -0.004(2)
N5 0.080(3) 0.097(4) 0.076(3) 0.017(3) 0.030(2) -0.013(3)
N6 0.072(3) 0.082(3) 0.061(2) -0.005(2) 0.021(2) -0.004(2)
O1 0.0614(17) 0.078(2) 0.0512(15) 0.0138(16) 0.0107(14) -0.0022(16)
O2 0.0583(16) 0.077(2) 0.0543(16) 0.0016(16) 0.0159(13) -0.0098(16)
O3 0.0643(18) 0.091(3) 0.072(2) 0.0178(19) 0.0235(16) -0.0121(19)
O4 0.075(2) 0.073(2) 0.112(3) -0.006(2) 0.039(2) -0.007(2)
O5 0.097(3) 0.164(6) 0.118(4) -0.003(4) 0.022(3) 0.023(4)
O6 0.166(4) 0.073(2) 0.077(2) 0.001(3) 0.060(3) -0.007(2)
O7 0.0719(19) 0.074(2) 0.0547(16) -0.0006(17) 0.0258(15) -0.0042(16)
O8 0.076(2) 0.093(3) 0.0534(17) 0.0049(19) 0.0159(15) -0.0158(18)
O9 0.072(2) 0.091(3) 0.081(2) 0.017(2) 0.0250(18) -0.004(2)
O10 0.132(4) 0.101(3) 0.080(2) -0.008(3) 0.032(2) 0.011(2)
O12 0.096(3) 0.153(5) 0.088(3) -0.026(3) 0.024(2) 0.024(3)

loop_
_atom_type_symbol
_atom_type_description
_atom_type_scat_dispersion_real
_atom_type_scat_dispersion_imag
_atom_type_scat_source
C C 0.0181 0.0091 'International Tables Vol C Tables 4.2.6.8 and 6.1.1.4'
H H 0.0000 0.0000 'International Tables Vol C Tables 4.2.6.8 and 6.1.1.4'
N N 0.0311 0.0180 'International Tables Vol C Tables 4.2.6.8 and 6.1.1.4'
O O 0.0492 0.0322 'International Tables Vol C Tables 4.2.6.8 and 6.1.1.4'

loop_
_geom_angle_atom_site_label_1
_geom_angle_atom_site_label_2
_geom_angle_atom_site_label_3
_geom_angle
O1 C1 C6 121.6(4)
O1 C1 C2 120.0(4)
C6 C1 C2 118.3(3)
C7 C2 C3 120.6(4)
C7 C2 C1 117.3(4)
C3 C2 C1 122.1(4)
O2 C3 C2 121.2(4)
O2 C3 C4 121.3(4)
C2 C3 C4 117.6(4)
C13 C4 C5 121.2(4)
C13 C4 C3 117.5(4)
C5 C4 C3 121.3(4)
O3 C5 C4 119.9(4)
O3 C5 C6 120.6(4)
C4 C5 C6 119.5(4)
C19 C6 C1 120.6(4)
C19 C6 C5 118.2(4)
C1 C6 C5 121.1(4)
N1 C7 C2 127.0(4)
N1 C7 H7 116.5
C2 C7 H7 116.5
N1 C8 C10 112.4(4)
N1 C8 C9 109.5(4)
C10 C8 C9 112.6(4)
N1 C8 H8 107.3
C10 C8 H8 107.3
C9 C8 H8 107.3
O4 C9 C8 112.3(4)
O4 C9 H9A 109.1
C8 C9 H9A 109.1
O4 C9 H9B 109.1
C8 C9 H9B 109.1
H9A C9 H9B 107.9
C11 C10 C8 111.6(4)
C11 C10 C12 110.1(5)
C8 C10 C12 113.5(5)
C11 C10 H10 107.1
C8 C10 H10 107.1
C12 C10 H10 107.1
C10 C11 H11A 109.5
C10 C11 H11B 109.5
H11A C11 H11B 109.5
C10 C11 H11C 109.5
H11A C11 H11C 109.5
H11B C11 H11C 109.5
C10 C12 H12A 109.5
C10 C12 H12B 109.5
H12A C12 H12B 109.5
C10 C12 H12C 109.5
H12A C12 H12C 109.5
H12B C12 H12C 109.5
N2 C13 C4 124.6(4)
N2 C13 H13 117.7
C4 C13 H13 117.7
N2 C14 C16 112.8(5)
N2 C14 C15 108.5(5)
C16 C14 C15 112.0(6)
N2 C14 H14 107.8
C16 C14 H14 107.8
C15 C14 H14 107.8
O5 C15 C14 112.4(6)
O5 C15 H15A 109.1
C14 C15 H15A 109.1
O5 C15 H15B 109.1
C14 C15 H15B 109.1
H15A C15 H15B 107.9
C14 C16 C17 114.3(6)
C14 C16 C18 109.5(7)
C17 C16 C18 111.9(8)
C14 C16 H16 106.9
C17 C16 H16 106.9
C18 C16 H16 106.9
C16 C17 H17A 109.5
C16 C17 H17B 109.5
H17A C17 H17B 109.5
C16 C17 H17C 109.5
H17A C17 H17C 109.5
H17B C17 H17C 109.5
C16 C18 H18A 109.5
C16 C18 H18B 109.5
H18A C18 H18B 109.5
C16 C18 H18C 109.5
H18A C18 H18C 109.5
H18B C18 H18C 109.5
N3 C19 C6 127.1(4)
N3 C19 H19 116.5
C6 C19 H19 116.5
N3 C20 C21 109.6(4)
N3 C20 C22 110.1(5)
C21 C20 C22 114.1(4)
N3 C20 H20 107.6
C21 C20 H20 107.6
C22 C20 H20 107.6
O6 C21 C20 111.5(5)
O6 C21 H21A 109.3
C20 C21 H21A 109.3
O6 C21 H21B 109.3
C20 C21 H21B 109.3
H21A C21 H21B 108.0
C24 C22 C23 109.8(6)
C24 C22 C20 112.7(6)
C23 C22 C20 110.5(5)
C24 C22 H22 107.9
C23 C22 H22 107.9
C20 C22 H22 107.9
C22 C23 H23A 109.5
C22 C23 H23B 109.5
H23A C23 H23B 109.5
C22 C23 H23C 109.5
H23A C23 H23C 109.5
H23B C23 H23C 109.5
C22 C24 H24A 109.5
C22 C24 H24B 109.5
H24A C24 H24B 109.5
C22 C24 H24C 109.5
H24A C24 H24C 109.5
H24B C24 H24C 109.5
O7 C25 C26 121.7(4)
O7 C25 C30 119.7(4)
C26 C25 C30 118.6(4)
C31 C26 C25 117.3(4)
C31 C26 C27 120.7(4)
C25 C26 C27 121.9(4)
O8 C27 C26 119.7(4)
O8 C27 C28 121.3(4)
C26 C27 C28 119.1(4)
C37 C28 C27 117.8(4)
C37 C28 C29 120.8(4)
C27 C28 C29 121.2(4)
O9 C29 C30 120.9(4)
O9 C29 C28 120.8(4)
C30 C29 C28 118.3(4)
C43 C30 C29 117.9(4)
C43 C30 C25 121.2(4)
C29 C30 C25 120.9(4)
N4 C31 C26 126.6(4)
N4 C31 H31 116.7
C26 C31 H31 116.7
N4 C32 C33 108.7(5)
N4 C32 C34 110.1(5)
C33 C32 C34 115.4(5)
N4 C32 H32 107.4
C33 C32 H32 107.4
C34 C32 H32 107.4
O10 C33 C32 109.3(5)
O10 C33 H33A 109.8
C32 C33 H33A 109.8
O10 C33 H33B 109.8
C32 C33 H33B 109.8
H33A C33 H33B 108.3
C35 C34 C36 116.8(7)
C35 C34 C32 110.5(5)
C36 C34 C32 109.9(7)
C35 C34 H34 106.3
C36 C34 H34 106.3
C32 C34 H34 106.3
C34 C35 H35A 109.5
C34 C35 H35B 109.5
H35A C35 H35B 109.5
C34 C35 H35C 109.5
H35A C35 H35C 109.5
H35B C35 H35C 109.5
C34 C36 H36A 109.5
C34 C36 H36B 109.5
H36A C36 H36B 109.5
C34 C36 H36C 109.5
H36A C36 H36C 109.5
H36B C36 H36C 109.5
N5 C37 C28 124.5(5)
N5 C37 H37 117.7
C28 C37 H37 117.7
N5 C38 C40 111.7(6)
N5 C38 C39 108.6(6)
C40 C38 C39 115.7(6)
N5 C38 H38 106.8
C40 C38 H38 106.8
C39 C38 H38 106.8
O11' C39 O11 34.9(8)
O11' C39 C38 140.3(12)
O11 C39 C38 109.2(7)
O11' C39 H39A 101.8
O11 C39 H39A 109.8
C38 C39 H39A 109.8
O11' C39 H39B 81.2
O11 C39 H39B 109.8
C38 C39 H39B 109.8
H39A C39 H39B 108.3
C41 C40 C38 114.0(9)
C41 C40 C42 114.1(8)
C38 C40 C42 111.1(9)
C41 C40 H40 105.6
C38 C40 H40 105.6
C42 C40 H40 105.6
C40 C41 H41A 109.5
C40 C41 H41B 109.5
H41A C41 H41B 109.5
C40 C41 H41C 109.5
H41A C41 H41C 109.5
H41B C41 H41C 109.5
C40 C42 H42A 109.5
C40 C42 H42B 109.5
H42A C42 H42B 109.5
C40 C42 H42C 109.5
H42A C42 H42C 109.5
H42B C42 H42C 109.5
N6 C43 C30 126.8(5)
N6 C43 H43 116.6
C30 C43 H43 116.6
N6 C44 C45 110.0(5)
N6 C44 C46 110.4(5)
C45 C44 C46 113.5(6)
N6 C44 H44 107.6
C45 C44 H44 107.6
C46 C44 H44 107.6
O12 C45 C44 112.0(6)
O12 C45 H45A 109.2
C44 C45 H45A 109.2
O12 C45 H45B 109.2
C44 C45 H45B 109.2
H45A C45 H45B 107.9
C48 C46 C47 114.0(10)
C48 C46 C44 109.1(7)
C47 C46 C44 112.0(9)
C48 C46 H46 107.2
C47 C46 H46 107.2
C44 C46 H46 107.2
C46 C47 H47A 109.5
C46 C47 H47B 109.5
H47A C47 H47B 109.5
C46 C47 H47C 109.5
H47A C47 H47C 109.5
H47B C47 H47C 109.5
C46 C48 H48A 109.5
C46 C48 H48B 109.5
H48A C48 H48B 109.5
C46 C48 H48C 109.5
H48A C48 H48C 109.5
H48B C48 H48C 109.5
C7 N1 C8 124.4(4)
C7 N1 H1N 116(4)
C8 N1 H1N 120(4)
C13 N2 C14 126.3(5)
C13 N2 H2N 112(4)
C14 N2 H2N 122(4)
C19 N3 C20 126.4(4)
C19 N3 H3N 125(3)
C20 N3 H3N 109(3)
C31 N4 C32 125.6(4)
C31 N4 H4N 122(4)
C32 N4 H4N 112(4)
C37 N5 C38 125.5(5)
C37 N5 H5N 122(4)
C38 N5 H5N 112(4)
C43 N6 C44 126.2(5)
C43 N6 H6N 120(4)
C44 N6 H6N 113(4)
C9 O4 H4 109.5
C15 O5 H5 109.5
C21 O6 H6 109.5
C33 O10 H10A 109.5
C39 O11 H11 109.5
C39 O11' H11' 109.5
C45 O12 H12 109.5

loop_
_geom_bond_atom_site_label_1
_geom_bond_atom_site_label_2
_geom_bond_distance
C1 O1 1.251(5)
C1 C6 1.432(6)
C1 C2 1.464(6)
C2 C7 1.393(6)
C2 C3 1.438(6)
C3 O2 1.261(5)
C3 C4 1.465(6)
C4 C13 1.398(6)
C4 C5 1.432(6)
C5 O3 1.273(6)
C5 C6 1.448(6)
C6 C19 1.386(6)
C7 N1 1.304(6)
C7 H7 0.9300
C8 N1 1.466(6)
C8 C10 1.518(7)
C8 C9 1.518(7)
C8 H8 0.9800
C9 O4 1.411(7)
C9 H9A 0.9700
C9 H9B 0.9700
C10 C11 1.501(9)
C10 C12 1.523(8)
C10 H10 0.9800
C11 H11A 0.9600
C11 H11B 0.9600
C11 H11C 0.9600
C12 H12A 0.9600
C12 H12B 0.9600
C12 H12C 0.9600
C13 N2 1.294(6)
C13 H13 0.9300
C14 N2 1.455(6)
C14 C16 1.485(9)
C14 C15 1.541(11)
C14 H14 0.9800
C15 O5 1.417(7)
C15 H15A 0.9700
C15 H15B 0.9700
C16 C17 1.513(11)
C16 C18 1.543(14)
C16 H16 0.9800
C17 H17A 0.9600
C17 H17B 0.9600
C17 H17C 0.9600
C18 H18A 0.9600
C18 H18B 0.9600
C18 H18C 0.9600
C19 N3 1.283(6)
C19 H19 0.9300
C20 N3 1.472(6)
C20 C21 1.506(8)
C20 C22 1.533(8)
C20 H20 0.9800
C21 O6 1.411(8)
C21 H21A 0.9700
C21 H21B 0.9700
C22 C24 1.519(8)
C22 C23 1.528(10)
C22 H22 0.9800
C23 H23A 0.9600
C23 H23B 0.9600
C23 H23C 0.9600
C24 H24A 0.9600
C24 H24B 0.9600
C24 H24C 0.9600
C25 O7 1.272(5)
C25 C26 1.428(6)
C25 C30 1.462(6)
C26 C31 1.404(7)
C26 C27 1.430(6)
C27 O8 1.270(5)
C27 C28 1.438(7)
C28 C37 1.398(7)
C28 C29 1.455(7)
C29 O9 1.247(6)
C29 C30 1.444(7)
C30 C43 1.363(6)
C31 N4 1.311(6)
C31 H31 0.9300
C32 N4 1.471(7)
C32 C33 1.505(9)
C32 C34 1.524(9)
C32 H32 0.9800
C33 O10 1.440(8)
C33 H33A 0.9700
C33 H33B 0.9700
C34 C35 1.502(11)
C34 C36 1.520(12)
C34 H34 0.9800
C35 H35A 0.9600
C35 H35B 0.9600
C35 H35C 0.9600
C36 H36A 0.9600
C36 H36B 0.9600
C36 H36C 0.9600
C37 N5 1.325(7)
C37 H37 0.9300
C38 N5 1.455(7)
C38 C40 1.466(11)
C38 C39 1.514(11)
C38 H38 0.9800
C39 O11' 1.4096(11)
C39 O11 1.4108(11)
C39 H39A 0.9700
C39 H39B 0.9700
C40 C41 1.460(12)
C40 C42 1.531(17)
C40 H40 0.9800
C41 H41A 0.9600
C41 H41B 0.9600
C41 H41C 0.9600
C42 H42A 0.9600
C42 H42B 0.9600
C42 H42C 0.9600
C43 N6 1.314(7)
C43 H43 0.9300
C44 N6 1.449(6)
C44 C45 1.506(10)
C44 C46 1.521(9)
C44 H44 0.9800
C45 O12 1.396(8)
C45 H45A 0.9700
C45 H45B 0.9700
C46 C48 1.508(17)
C46 C47 1.517(16)
C46 H46 0.9800
C47 H47A 0.9600
C47 H47B 0.9600
C47 H47C 0.9600
C48 H48A 0.9600
C48 H48B 0.9600
C48 H48C 0.9600
N1 H1N 0.834(10)
N2 H2N 0.827(11)
N3 H3N 0.823(10)
N4 H4N 0.83(5)
N5 H5N 0.831(10)
N6 H6N 0.830(10)
O4 H4 0.8200
O5 H5 0.8200
O6 H6 0.8200
O10 H10A 0.8200
O11 H11 0.8200
O11' H11' 0.8200
O12 H12 0.8200

loop_
_geom_hbond_atom_site_label_D
_geom_hbond_atom_site_label_H
_geom_hbond_atom_site_label_A
_geom_hbond_site_symmetry_A
_geom_hbond_distance_DH
_geom_hbond_distance_HA
_geom_hbond_distance_DA
_geom_hbond_angle_DHA
O4 H4 O7 . 0.82 2.09 2.726(5) 134.8
O5 H5 O9 . 0.82 2.14 2.822(6) 141.3
O6 H6 O8 . 0.82 1.96 2.652(5) 142.1
O10 H10A O6 2_746 0.82 2.03 2.793(7) 155.6
O11 H11 O3 . 0.82 2.01 2.806(10) 162.7
O12 H12 O2 . 0.82 2.05 2.716(5) 138.4
N1 H1N O2 . 0.834(10) 2.03(5) 2.658(5) 132(6)
N2 H2N O3 . 0.827(11) 1.89(4) 2.591(5) 142(6)
N3 H3N O1 . 0.823(10) 2.12(4) 2.656(5) 122(3)
N4 H4N O8 . 0.83(5) 2.06(5) 2.625(6) 125(5)
N5 H5N O9 . 0.831(10) 2.04(5) 2.622(6) 127(5)
N6 H6N O7 . 0.830(10) 2.04(4) 2.636(5) 128(4)

loop_
_geom_torsion_atom_site_label_1
_geom_torsion_atom_site_label_2
_geom_torsion_atom_site_label_3
_geom_torsion_atom_site_label_4
_geom_torsion
O1 C1 C2 C7 -1.1(6)
C6 C1 C2 C7 177.8(4)
O1 C1 C2 C3 179.3(4)
C6 C1 C2 C3 -1.8(6)
C7 C2 C3 O2 -0.3(6)
C1 C2 C3 O2 179.3(4)
C7 C2 C3 C4 179.9(4)
C1 C2 C3 C4 -0.5(6)
O2 C3 C4 C13 0.8(6)
C2 C3 C4 C13 -179.4(4)
O2 C3 C4 C5 -177.0(4)
C2 C3 C4 C5 2.8(6)
C13 C4 C5 O3 -0.2(7)
C3 C4 C5 O3 177.5(4)
C13 C4 C5 C6 179.6(5)
C3 C4 C5 C6 -2.7(7)
O1 C1 C6 C19 3.1(7)
C2 C1 C6 C19 -175.8(4)
O1 C1 C6 C5 -179.2(4)
C2 C1 C6 C5 1.9(6)
O3 C5 C6 C19 -2.2(7)
C4 C5 C6 C19 178.0(4)
O3 C5 C6 C1 -179.9(4)
C4 C5 C6 C1 0.3(7)
C3 C2 C7 N1 -0.2(7)
C1 C2 C7 N1 -179.8(4)
N1 C8 C9 O4 61.4(5)
C10 C8 C9 O4 -172.7(4)
N1 C8 C10 C11 -60.5(6)
C9 C8 C10 C11 175.1(5)
N1 C8 C10 C12 64.5(6)
C9 C8 C10 C12 -59.8(6)
C5 C4 C13 N2 -1.2(8)
C3 C4 C13 N2 -179.0(5)
N2 C14 C15 O5 60.9(7)
C16 C14 C15 O5 -173.9(5)
N2 C14 C16 C17 51.7(9)
C15 C14 C16 C17 -71.0(8)
N2 C14 C16 C18 -74.7(8)
C15 C14 C16 C18 162.7(7)
C1 C6 C19 N3 -0.5(8)
C5 C6 C19 N3 -178.3(5)
N3 C20 C21 O6 68.4(6)
C22 C20 C21 O6 -167.6(4)
N3 C20 C22 C24 176.6(5)
C21 C20 C22 C24 52.9(7)
N3 C20 C22 C23 -60.1(6)
C21 C20 C22 C23 176.1(5)
O7 C25 C26 C31 -3.2(7)
C30 C25 C26 C31 176.0(4)
O7 C25 C26 C27 -179.9(4)
C30 C25 C26 C27 -0.8(6)
C31 C26 C27 O8 2.2(7)
C25 C26 C27 O8 178.8(5)
C31 C26 C27 C28 -177.2(4)
C25 C26 C27 C28 -0.6(7)
O8 C27 C28 C37 -0.5(7)
C26 C27 C28 C37 178.9(5)
O8 C27 C28 C29 -176.9(5)
C26 C27 C28 C29 2.5(7)
C37 C28 C29 O9 1.4(7)
C27 C28 C29 O9 177.7(5)
C37 C28 C29 C30 -179.3(5)
C27 C28 C29 C30 -3.0(7)
O9 C29 C30 C43 -0.7(7)
C28 C29 C30 C43 -180.0(4)
O9 C29 C30 C25 -179.1(5)
C28 C29 C30 C25 1.6(6)
O7 C25 C30 C43 1.1(7)
C26 C25 C30 C43 -178.1(5)
O7 C25 C30 C29 179.4(4)
C26 C25 C30 C29 0.3(6)
C25 C26 C31 N4 -174.0(5)
C27 C26 C31 N4 2.7(7)
N4 C32 C33 O10 -63.1(6)
C34 C32 C33 O10 61.1(7)
N4 C32 C34 C35 -60.8(7)
C33 C32 C34 C35 175.7(6)
N4 C32 C34 C36 168.9(6)
C33 C32 C34 C36 45.4(9)
C27 C28 C37 N5 -176.2(5)
C29 C28 C37 N5 0.3(8)
N5 C38 C39 O11' 48.6(18)
C40 C38 C39 O11' 175.1(16)
N5 C38 C39 O11 68.7(8)
C40 C38 C39 O11 -164.8(8)
N5 C38 C40 C41 59.8(9)
C39 C38 C40 C41 -65.1(10)
N5 C38 C40 C42 -70.7(10)
C39 C38 C40 C42 164.4(9)
C29 C30 C43 N6 -178.5(5)
C25 C30 C43 N6 0.0(8)
N6 C44 C45 O12 64.0(7)
C46 C44 C45 O12 -171.8(6)
N6 C44 C46 C48 61.3(9)
C45 C44 C46 C48 -62.7(9)
N6 C44 C46 C47 -65.8(10)
C45 C44 C46 C47 170.2(7)
C2 C7 N1 C8 174.3(4)
C10 C8 N1 C7 139.4(5)
C9 C8 N1 C7 -94.6(5)
C4 C13 N2 C14 176.5(6)
C16 C14 N2 C13 135.7(7)
C15 C14 N2 C13 -99.7(7)
C6 C19 N3 C20 177.0(5)
C21 C20 N3 C19 -106.9(6)
C22 C20 N3 C19 126.8(6)
C26 C31 N4 C32 174.6(5)
C33 C32 N4 C31 -109.9(6)
C34 C32 N4 C31 122.8(6)
C28 C37 N5 C38 177.6(6)
C40 C38 N5 C37 124.0(7)
C39 C38 N5 C37 -107.3(7)
C30 C43 N6 C44 174.7(5)
C45 C44 N6 C43 -99.9(7)
C46 C44 N6 C43 134.1(7)
